data_4119682
loop_
_publ_author_name
'Ansis Maleckis'
'Jeff W. Kampf'
'Melanie S. Sanford'

_publ_section_title
;
 A Detailed Study of Acetate-Assisted C-H Activation at Palladium(IV)
 Centers
;
_journal_name_full 'Journal of the American Chemical Society'
_journal_page_first 6618
_journal_page_last 6625
_journal_paper_doi 10.1021/ja401557m
_journal_volume 135
_journal_year 2013
_chemical_formula_moiety 'C28 H22 I N3 Pd'
_chemical_formula_sum 'C28 H22 I N3 Pd'
_chemical_formula_weight 633.79
_chemical_name_systematic
;
 ?
;
_space_group_IT_number 14
_symmetry_cell_setting monoclinic
_symmetry_space_group_name_Hall '-P 2yn'
_symmetry_space_group_name_H-M 'P 1 21/n 1'
_atom_sites_solution_hydrogens geom
_atom_sites_solution_primary direct
_atom_sites_solution_secondary difmap
_audit_creation_method SHELXL-97
_cell_angle_alpha 90.00
_cell_angle_beta 101.232(7)
_cell_angle_gamma 90.00
_cell_formula_units_Z 4
_cell_length_a 9.3934(2)
_cell_length_b 14.7202(3)
_cell_length_c 17.5207(12)
_cell_measurement_reflns_used 46120
_cell_measurement_temperature 85(2)
_cell_measurement_theta_max 68.30
_cell_measurement_theta_min 2.60
_cell_volume 2376.23(19)
_computing_cell_refinement 'CrystalClear-SM Expert 2.0 r12'
_computing_data_collection 'CrystalClear-SM Expert 2.0 r12 (Rigaku, 2011)'
_computing_data_reduction 'CrystalClear-SM Expert 2.0 r12'
_computing_molecular_graphics 'Bruker SHELXTL'
_computing_publication_material 'Bruker SHELXTL'
_computing_structure_refinement 'Bruker SHELXTL'
_computing_structure_solution 'Bruker SHELXTL'
_diffrn_ambient_temperature 85(2)
_diffrn_detector_area_resol_mean 14.629
_diffrn_measured_fraction_theta_full 0.999
_diffrn_measured_fraction_theta_max 0.999
_diffrn_measurement_device_type 'Rigaku Saturn944+ CCD'
_diffrn_measurement_method \w
_diffrn_radiation_monochromator graphite
_diffrn_radiation_source 'fine-focus sealed tube'
_diffrn_radiation_type CuK\a
_diffrn_radiation_wavelength 1.54178
_diffrn_reflns_av_R_equivalents 0.0687
_diffrn_reflns_av_sigmaI/netI 0.0319
_diffrn_reflns_limit_h_max 11
_diffrn_reflns_limit_h_min -11
_diffrn_reflns_limit_k_max 17
_diffrn_reflns_limit_k_min -17
_diffrn_reflns_limit_l_max 20
_diffrn_reflns_limit_l_min -21
_diffrn_reflns_number 60719
_diffrn_reflns_theta_full 68.23
_diffrn_reflns_theta_max 68.23
_diffrn_reflns_theta_min 5.15
_diffrn_standards_number 0
_exptl_absorpt_coefficient_mu 16.657
_exptl_absorpt_correction_T_max 0.6349
_exptl_absorpt_correction_T_min 0.4348
_exptl_absorpt_correction_type multi-scan
_exptl_absorpt_process_details
;
    Higashi, T. (1995). Program for Absorption Correction.
    Rigaku Corporation, Tokyo, Japan.
;
_exptl_crystal_colour orange
_exptl_crystal_density_diffrn 1.772
_exptl_crystal_description block
_exptl_crystal_F_000 1240
_exptl_crystal_size_max 0.06
_exptl_crystal_size_mid 0.03
_exptl_crystal_size_min 0.03
_refine_diff_density_max 1.392
_refine_diff_density_min -0.984
_refine_diff_density_rms 0.109
_refine_ls_extinction_method none
_refine_ls_goodness_of_fit_ref 1.063
_refine_ls_hydrogen_treatment constr
_refine_ls_matrix_type full
_refine_ls_number_parameters 298
_refine_ls_number_reflns 4344
_refine_ls_number_restraints 0
_refine_ls_restrained_S_all 1.063
_refine_ls_R_factor_all 0.0329
_refine_ls_R_factor_gt 0.0320
_refine_ls_shift/su_max 0.000
_refine_ls_shift/su_mean 0.000
_refine_ls_structure_factor_coef Fsqd
_refine_ls_weighting_details 'calc w=1/[\s^2^(Fo^2^)+(0.0366P)^2^+6.4117P] where P=(Fo^2^+2Fc^2^)/3'
_refine_ls_weighting_scheme calc
_refine_ls_wR_factor_gt 0.0825
_refine_ls_wR_factor_ref 0.0832
_reflns_number_gt 4154
_reflns_number_total 4344
_reflns_threshold_expression >2sigma(I)
_cod_data_source_file ja401557m_si_001_3.cif
_cod_data_source_block COMPLEX7
_cod_original_cell_volume 2376.23(18)
_cod_database_code 4119682

loop_
_symmetry_equiv_pos_as_xyz
'x, y, z'
'-x+1/2, y+1/2, -z+1/2'
'-x, -y, -z'
'x-1/2, -y-1/2, z-1/2'

loop_
_atom_site_label
_atom_site_type_symbol
_atom_site_fract_x
_atom_site_fract_y
_atom_site_fract_z
_atom_site_U_iso_or_equiv
_atom_site_adp_type
_atom_site_occupancy
_atom_site_symmetry_multiplicity
_atom_site_calc_flag
_atom_site_refinement_flags
_atom_site_disorder_assembly
_atom_site_disorder_group
I1 I 0.40300(2) 0.225767(16) 0.198008(14) 0.02600(9) Uani 1 1 d . . .
Pd1 Pd 0.13579(3) 0.225519(17) 0.119683(15) 0.02090(9) Uani 1 1 d . . .
C1 C -0.1923(4) 0.2424(3) 0.0827(2) 0.0251(8) Uani 1 1 d . . .
H1A H -0.1824 0.2364 0.1374 0.030 Uiso 1 1 calc R . .
C2 C -0.3297(4) 0.2533(3) 0.0379(2) 0.0266(8) Uani 1 1 d . . .
H2A H -0.4127 0.2535 0.0614 0.032 Uiso 1 1 calc R . .
C3 C -0.3443(4) 0.2640(3) -0.0417(2) 0.0300(9) Uani 1 1 d . . .
H3A H -0.4372 0.2738 -0.0734 0.036 Uiso 1 1 calc R . .
C4 C -0.2217(4) 0.2601(2) -0.0745(2) 0.0265(8) Uani 1 1 d . . .
H4A H -0.2301 0.2658 -0.1292 0.032 Uiso 1 1 calc R . .
C5 C -0.0869(4) 0.2480(2) -0.0272(2) 0.0234(7) Uani 1 1 d . . .
C6 C 0.0493(4) 0.2442(3) -0.0617(2) 0.0251(8) Uani 1 1 d . A .
H6A H 0.0161 0.2470 -0.1194 0.030 Uiso 1 1 calc R . .
C7 C 0.1249(4) 0.1538(3) -0.0442(2) 0.0277(8) Uani 1 1 d . . .
C8 C 0.1355(5) 0.0930(3) -0.1038(3) 0.0353(9) Uani 1 1 d . . .
H8A H 0.1000 0.1090 -0.1566 0.042 Uiso 1 1 calc R . .
C9 C 0.1987(6) 0.0088(3) -0.0849(3) 0.0431(11) Uani 1 1 d . . .
H9A H 0.2072 -0.0337 -0.1245 0.052 Uiso 1 1 calc R . .
C10 C 0.2492(6) -0.0123(3) -0.0071(3) 0.0448(11) Uani 1 1 d . . .
H10A H 0.2934 -0.0695 0.0073 0.054 Uiso 1 1 calc R . .
C11 C 0.2344(5) 0.0508(3) 0.0487(3) 0.0353(9) Uani 1 1 d . . .
H11A H 0.2684 0.0359 0.1019 0.042 Uiso 1 1 calc R . .
C12 C 0.1439(4) 0.3284(3) -0.0389(2) 0.0258(8) Uani 1 1 d . . .
C13 C 0.2871(4) 0.3215(3) -0.0058(2) 0.0335(8) Uani 0.50 1 d P A 1
H13 H 0.3340 0.2640 0.0016 0.040 Uiso 0.50 1 calc PR A 1
N3A N 0.2871(4) 0.3215(3) -0.0058(2) 0.0335(8) Uani 0.50 1 d P A 2
C14 C 0.3616(5) 0.4007(3) 0.0164(3) 0.0365(9) Uani 1 1 d . . .
H14A H 0.4608 0.3978 0.0413 0.044 Uiso 1 1 calc R A 1
C15 C 0.2952(5) 0.4835(3) 0.0034(3) 0.0368(10) Uani 1 1 d . A .
H15A H 0.3465 0.5378 0.0200 0.044 Uiso 1 1 calc R . .
C16 C 0.1529(5) 0.4862(3) -0.0344(3) 0.0430(11) Uani 1 1 d . . .
H16A H 0.1072 0.5434 -0.0464 0.052 Uiso 1 1 calc R A 1
C17 C 0.0865(4) 0.3114(2) 0.1978(2) 0.0241(7) Uani 1 1 d . . .
C18 C 0.1193(4) 0.4028(3) 0.1887(2) 0.0291(8) Uani 1 1 d . . .
H18A H 0.1716 0.4194 0.1495 0.035 Uiso 1 1 calc R . .
C19 C 0.0775(4) 0.4699(3) 0.2354(3) 0.0334(9) Uani 1 1 d . . .
H19A H 0.1010 0.5317 0.2281 0.040 Uiso 1 1 calc R . .
C20 C 0.0017(4) 0.4464(3) 0.2924(2) 0.0333(9) Uani 1 1 d . . .
H20A H -0.0273 0.4919 0.3247 0.040 Uiso 1 1 calc R . .
C21 C -0.0321(4) 0.3563(3) 0.3024(2) 0.0284(8) Uani 1 1 d . . .
H21A H -0.0848 0.3407 0.3416 0.034 Uiso 1 1 calc R . .
C22 C 0.0097(4) 0.2873(3) 0.2561(2) 0.0245(8) Uani 1 1 d . . .
C23 C -0.0331(4) 0.1919(3) 0.2693(2) 0.0263(8) Uani 1 1 d . . .
C24 C -0.1712(4) 0.1734(3) 0.2845(2) 0.0302(8) Uani 1 1 d . . .
H24A H -0.2368 0.2223 0.2856 0.036 Uiso 1 1 calc R . .
C25 C -0.2150(4) 0.0862(3) 0.2980(2) 0.0343(9) Uani 1 1 d . . .
H25A H -0.3100 0.0758 0.3073 0.041 Uiso 1 1 calc R . .
C26 C -0.1200(5) 0.0140(3) 0.2981(2) 0.0358(9) Uani 1 1 d . . .
H26A H -0.1494 -0.0459 0.3080 0.043 Uiso 1 1 calc R . .
C27 C 0.0187(4) 0.0297(3) 0.2834(2) 0.0295(8) Uani 1 1 d . . .
H27A H 0.0843 -0.0194 0.2833 0.035 Uiso 1 1 calc R . .
C28 C 0.0603(4) 0.1179(3) 0.2690(2) 0.0270(8) Uani 1 1 d . . .
H28A H 0.1547 0.1281 0.2587 0.032 Uiso 1 1 calc R . .
N1 N -0.0717(3) 0.2400(2) 0.05147(18) 0.0207(6) Uani 1 1 d . . .
N2 N 0.1737(4) 0.1325(2) 0.03100(19) 0.0288(7) Uani 1 1 d . . .
N3 N 0.0755(4) 0.4085(3) -0.0551(2) 0.0342(8) Uani 0.50 1 d P A 1
C13A C 0.0755(4) 0.4085(3) -0.0551(2) 0.0342(8) Uani 0.50 1 d P A 2
H13A H -0.0236 0.4108 -0.0803 0.041 Uiso 0.50 1 calc PR A 2

loop_
_atom_site_aniso_label
_atom_site_aniso_U_11
_atom_site_aniso_U_22
_atom_site_aniso_U_33
_atom_site_aniso_U_23
_atom_site_aniso_U_13
_atom_site_aniso_U_12
I1 0.01905(14) 0.03088(15) 0.02711(16) 0.00453(9) 0.00209(10) 0.00133(8)
Pd1 0.02018(15) 0.02225(15) 0.01921(16) 0.00012(9) 0.00122(11) 0.00196(9)
C1 0.029(2) 0.0245(18) 0.0207(19) -0.0014(15) 0.0032(16) -0.0016(15)
C2 0.0230(19) 0.0291(18) 0.028(2) -0.0028(16) 0.0046(16) -0.0013(15)
C3 0.027(2) 0.032(2) 0.026(2) -0.0016(16) -0.0051(17) -0.0014(16)
C4 0.029(2) 0.0240(18) 0.024(2) -0.0012(15) -0.0020(16) 0.0007(15)
C5 0.0283(19) 0.0186(16) 0.0224(19) 0.0018(14) 0.0024(15) -0.0014(15)
C6 0.0274(19) 0.0285(18) 0.0183(19) 0.0014(15) 0.0015(15) 0.0016(16)
C7 0.034(2) 0.0267(19) 0.0238(19) 0.0004(15) 0.0094(16) 0.0021(16)
C8 0.043(2) 0.031(2) 0.032(2) -0.0012(17) 0.0084(19) 0.0036(18)
C9 0.064(3) 0.031(2) 0.036(2) -0.0054(18) 0.015(2) 0.009(2)
C10 0.065(3) 0.031(2) 0.039(3) 0.0026(19) 0.011(2) 0.019(2)
C11 0.044(2) 0.028(2) 0.033(2) 0.0017(17) 0.0071(19) 0.0103(18)
C12 0.031(2) 0.0279(19) 0.0200(18) 0.0027(14) 0.0092(15) 0.0008(16)
C13 0.033(2) 0.0321(19) 0.036(2) 0.0046(16) 0.0086(16) -0.0010(16)
N3A 0.033(2) 0.0321(19) 0.036(2) 0.0046(16) 0.0086(16) -0.0010(16)
C14 0.030(2) 0.037(2) 0.042(2) 0.0062(19) 0.0062(18) -0.0057(17)
C15 0.041(2) 0.030(2) 0.042(2) -0.0006(18) 0.014(2) -0.0082(18)
C16 0.047(3) 0.033(2) 0.052(3) 0.006(2) 0.018(2) 0.008(2)
C17 0.0179(17) 0.0249(18) 0.0264(19) -0.0025(15) -0.0036(14) 0.0017(14)
C18 0.0218(18) 0.0300(19) 0.033(2) -0.0020(16) -0.0002(16) -0.0008(15)
C19 0.030(2) 0.0255(19) 0.042(2) -0.0049(17) -0.0003(18) 0.0013(16)
C20 0.029(2) 0.032(2) 0.034(2) -0.0092(17) -0.0052(17) 0.0070(16)
C21 0.0231(18) 0.032(2) 0.029(2) -0.0035(16) 0.0007(15) 0.0048(15)
C22 0.0168(17) 0.0320(19) 0.0222(19) -0.0035(15) -0.0025(14) 0.0037(14)
C23 0.0240(18) 0.036(2) 0.0171(18) -0.0008(15) -0.0009(14) -0.0010(16)
C24 0.0216(18) 0.042(2) 0.025(2) -0.0001(17) 0.0009(15) 0.0031(16)
C25 0.027(2) 0.044(2) 0.032(2) -0.0020(18) 0.0059(17) -0.0055(17)
C26 0.039(2) 0.038(2) 0.030(2) 0.0040(18) 0.0053(18) -0.0089(18)
C27 0.0268(19) 0.031(2) 0.030(2) 0.0012(16) 0.0016(16) -0.0005(16)
C28 0.0249(18) 0.031(2) 0.0233(19) -0.0016(15) 0.0015(15) -0.0020(15)
N1 0.0227(15) 0.0193(14) 0.0175(15) 0.0001(11) -0.0027(12) 0.0008(12)
N2 0.0347(18) 0.0264(16) 0.0255(17) 0.0009(13) 0.0060(14) 0.0052(14)
N3 0.033(2) 0.0312(19) 0.038(2) 0.0047(16) 0.0077(17) 0.0042(16)
C13A 0.033(2) 0.0312(19) 0.038(2) 0.0047(16) 0.0077(17) 0.0042(16)

loop_
_atom_type_symbol
_atom_type_description
_atom_type_scat_dispersion_real
_atom_type_scat_dispersion_imag
_atom_type_scat_source
C C 0.0181 0.0091 'International Tables Vol C Tables 4.2.6.8 and 6.1.1.4'
H H 0.0000 0.0000 'International Tables Vol C Tables 4.2.6.8 and 6.1.1.4'
N N 0.0311 0.0180 'International Tables Vol C Tables 4.2.6.8 and 6.1.1.4'
Pd Pd 0.1215 3.9337 'International Tables Vol C Tables 4.2.6.8 and 6.1.1.4'
I I -0.3257 6.8362 'International Tables Vol C Tables 4.2.6.8 and 6.1.1.4'

loop_
_geom_angle_atom_site_label_1
_geom_angle_atom_site_label_2
_geom_angle_atom_site_label_3
_geom_angle
C17 Pd1 N1 90.73(13)
C17 Pd1 N2 176.04(13)
N1 Pd1 N2 85.36(12)
C17 Pd1 I1 88.06(10)
N1 Pd1 I1 173.17(8)
N2 Pd1 I1 95.89(9)
N1 C1 C2 122.5(4)
C3 C2 C1 118.9(4)
C2 C3 C4 119.1(4)
C5 C4 C3 119.6(4)
N1 C5 C4 121.4(4)
N1 C5 C6 118.0(3)
C4 C5 C6 120.6(3)
C7 C6 C5 110.5(3)
C7 C6 C12 115.7(3)
C5 C6 C12 110.9(3)
N2 C7 C8 121.6(4)
N2 C7 C6 117.4(3)
C8 C7 C6 120.9(4)
C9 C8 C7 119.0(4)
C8 C9 C10 118.9(4)
C11 C10 C9 118.9(4)
N2 C11 C10 122.6(4)
N3 C12 C13 123.2(4)
N3 C12 C6 115.1(3)
C13 C12 C6 121.7(3)
C12 C13 C14 117.5(4)
C15 C14 C13 121.2(4)
C14 C15 C16 118.5(4)
N3 C16 C15 121.4(4)
C18 C17 C22 118.9(3)
C18 C17 Pd1 116.6(3)
C22 C17 Pd1 124.2(3)
C19 C18 C17 121.6(4)
C20 C19 C18 119.6(4)
C19 C20 C21 119.7(4)
C20 C21 C22 121.7(4)
C21 C22 C17 118.6(4)
C21 C22 C23 118.6(3)
C17 C22 C23 122.8(3)
C28 C23 C24 117.0(4)
C28 C23 C22 123.0(3)
C24 C23 C22 120.0(4)
C25 C24 C23 122.0(4)
C24 C25 C26 119.9(4)
C25 C26 C27 119.8(4)
C28 C27 C26 119.5(4)
C27 C28 C23 121.8(4)
C1 N1 C5 118.4(3)
C1 N1 Pd1 122.3(2)
C5 N1 Pd1 119.3(3)
C11 N2 C7 118.9(3)
C11 N2 Pd1 121.8(3)
C7 N2 Pd1 119.1(2)
C12 N3 C16 118.0(4)

loop_
_geom_bond_atom_site_label_1
_geom_bond_atom_site_label_2
_geom_bond_distance
I1 Pd1 2.6156(4)
Pd1 C17 1.984(4)
Pd1 N1 2.089(3)
Pd1 N2 2.152(3)
C1 N1 1.351(5)
C1 C2 1.383(6)
C2 C3 1.382(6)
C3 C4 1.385(6)
C4 C5 1.383(5)
C5 N1 1.362(5)
C5 C6 1.518(5)
C6 C7 1.512(5)
C6 C12 1.532(5)
C7 N2 1.345(5)
C7 C8 1.394(6)
C8 C9 1.386(6)
C9 C10 1.388(7)
C10 C11 1.376(6)
C11 N2 1.342(5)
C12 N3 1.345(5)
C12 C13 1.361(5)
C13 C14 1.377(6)
C14 C15 1.368(6)
C15 C16 1.372(7)
C16 N3 1.367(6)
C17 C18 1.396(5)
C17 C22 1.406(5)
C18 C19 1.387(6)
C19 C20 1.380(6)
C20 C21 1.382(6)
C21 C22 1.402(5)
C22 C23 1.491(5)
C23 C28 1.399(5)
C23 C24 1.402(5)
C24 C25 1.381(6)
C25 C26 1.388(6)
C26 C27 1.395(6)
C27 C28 1.394(5)
